data_2236902
loop_
_publ_author_name
'de Jager, Josephus Jacobus'
'Smith, Vincent J.'

_publ_section_title
;
 1-[(1-Methyl-1<i>H</i>-imidazol-5-yl)methyl]-1<i>H</i>-indole-5-carbonitrile
;
_journal_coeditor_code HB7000
_journal_issue 12
_journal_name_full 'Acta Crystallographica Section E'
_journal_page_first o3486
_journal_paper_doi 10.1107/S1600536812048404
_journal_volume 68
_journal_year 2012
_chemical_formula_moiety 'C14 H12 N4'
_chemical_formula_sum 'C14 H12 N4'
_chemical_formula_weight 236.28
_chemical_name_common Cyano-Indole
_chemical_name_systematic
;
1-[(1-Methyl-1<i>H</i>-imidazol-5-yl)methyl]-1<i>H</i>-indole-5-carbonitrile
;
_space_group_IT_number 14
_symmetry_cell_setting monoclinic
_symmetry_space_group_name_Hall '-P 2yn'
_symmetry_space_group_name_H-M 'P 1 21/n 1'
_atom_sites_solution_hydrogens geom
_atom_sites_solution_primary direct
_atom_sites_solution_secondary difmap
_audit_creation_method SHELXL-97
_cell_angle_alpha 90.00
_cell_angle_beta 106.727(2)
_cell_angle_gamma 90.00
_cell_formula_units_Z 4
_cell_length_a 10.9624(16)
_cell_length_b 7.8687(12)
_cell_length_c 14.292(2)
_cell_measurement_reflns_used 7965
_cell_measurement_temperature 100(2)
_cell_measurement_theta_max 28.59
_cell_measurement_theta_min 2.98
_cell_volume 1180.7(3)
_computing_cell_refinement 'SAINT (Bruker, 2009)'
_computing_data_collection 'APEX2 (Bruker, 2009)'
_computing_data_reduction 'SAINT (Bruker, 2009)'
_computing_molecular_graphics 'X-SEED (Barbour, 2001; Atwood <i>et al.</i>, 2003)'
_computing_publication_material 'SHELXL97 (Sheldrick, 2008)'
_computing_structure_refinement 'SHELXL97 (Sheldrick, 2008)'
_computing_structure_solution 'SHELXS97 (Sheldrick, 2008)'
_diffrn_ambient_temperature 100(2)
_diffrn_measured_fraction_theta_full 0.996
_diffrn_measured_fraction_theta_max 0.970
_diffrn_measurement_device_type 'Bruker APEXII CCD'
_diffrn_measurement_method '\f and \w scans'
_diffrn_radiation_monochromator graphite
_diffrn_radiation_type MoK\a
_diffrn_radiation_wavelength 0.71073
_diffrn_reflns_av_R_equivalents 0.0415
_diffrn_reflns_av_sigmaI/netI 0.0223
_diffrn_reflns_limit_h_max 15
_diffrn_reflns_limit_h_min -15
_diffrn_reflns_limit_k_max 10
_diffrn_reflns_limit_k_min -10
_diffrn_reflns_limit_l_max 19
_diffrn_reflns_limit_l_min -19
_diffrn_reflns_number 36857
_diffrn_reflns_theta_full 26.00
_diffrn_reflns_theta_max 29.84
_diffrn_reflns_theta_min 2.08
_diffrn_standards_number 0
_exptl_absorpt_coefficient_mu 0.084
_exptl_absorpt_correction_T_max 0.9983
_exptl_absorpt_correction_T_min 0.9917
_exptl_absorpt_correction_type multi-scan
_exptl_absorpt_process_details '(SADABS; Bruker, 2009)'
_exptl_crystal_colour colourless
_exptl_crystal_density_diffrn 1.329
_exptl_crystal_density_method 'not measured'
_exptl_crystal_description plate
_exptl_crystal_F_000 496
_exptl_crystal_size_max 0.10
_exptl_crystal_size_mid 0.10
_exptl_crystal_size_min 0.02
_refine_diff_density_max 0.316
_refine_diff_density_min -0.211
_refine_ls_extinction_method none
_refine_ls_goodness_of_fit_ref 1.059
_refine_ls_hydrogen_treatment constr
_refine_ls_matrix_type full
_refine_ls_number_parameters 164
_refine_ls_number_reflns 3286
_refine_ls_number_restraints 0
_refine_ls_restrained_S_all 1.059
_refine_ls_R_factor_all 0.0553
_refine_ls_R_factor_gt 0.0422
_refine_ls_shift/su_max 0.000
_refine_ls_shift/su_mean 0.000
_refine_ls_structure_factor_coef Fsqd
_refine_ls_weighting_details 'calc w=1/[\s^2^(Fo^2^)+(0.0451P)^2^+0.6130P] where P=(Fo^2^+2Fc^2^)/3'
_refine_ls_weighting_scheme calc
_refine_ls_wR_factor_gt 0.1060
_refine_ls_wR_factor_ref 0.1129
_reflns_number_gt 2643
_reflns_number_total 3286
_reflns_threshold_expression I>2\s(I)
_cod_data_source_file hb7000.cif
_cod_data_source_block I
_cod_original_cell_volume 1180.6(3)
_cod_original_sg_symbol_H-M 'P 21/n'
_cod_database_code 2236902
_cod_database_fobs_code 2236902

loop_
_symmetry_equiv_pos_as_xyz
'x, y, z'
'-x+1/2, y+1/2, -z+1/2'
'-x, -y, -z'
'x-1/2, -y-1/2, z-1/2'

loop_
_atom_site_type_symbol
_atom_site_label
_atom_site_fract_x
_atom_site_fract_y
_atom_site_fract_z
_atom_site_U_iso_or_equiv
_atom_site_adp_type
_atom_site_calc_flag
_atom_site_refinement_flags
_atom_site_occupancy
_atom_site_symmetry_multiplicity
N N1 0.74899(9) 0.05550(13) 0.10401(7) 0.0182(2) Uani d . 1 1
C C8 0.63632(11) 0.14156(15) 0.06741(8) 0.0172(2) Uani d . 1 1
C C3 0.57779(11) 0.15677(15) 0.14387(8) 0.0182(2) Uani d . 1 1
N N3 1.05057(10) 0.09402(14) 0.16447(8) 0.0204(2) Uani d . 1 1
N N4 1.15865(10) -0.14899(14) 0.18381(8) 0.0218(2) Uani d . 1 1
C C6 0.46523(12) 0.28892(17) -0.04359(9) 0.0222(3) Uani d . 1 1
H H6 0.4248 0.3338 -0.1066 0.027 Uiso calc R 1 1
C C9 0.28834(12) 0.40021(18) 0.01344(10) 0.0253(3) Uani d . 1 1
C C13 1.16216(12) 0.01364(17) 0.20734(9) 0.0213(3) Uani d . 1 1
H H13 1.2346 0.0681 0.2495 0.026 Uiso calc R 1 1
C C2 0.66051(12) 0.07444(16) 0.22788(9) 0.0202(2) Uani d . 1 1
H H2 0.6472 0.0638 0.2904 0.024 Uiso calc R 1 1
N N2 0.19352(11) 0.47248(17) -0.00085(10) 0.0327(3) Uani d . 1 1
C C4 0.46133(12) 0.24195(16) 0.12543(9) 0.0206(3) Uani d . 1 1
H H4 0.4203 0.2545 0.1752 0.025 Uiso calc R 1 1
C C1 0.76221(12) 0.01428(16) 0.20058(9) 0.0201(2) Uani d . 1 1
H H1 0.8318 -0.0469 0.2419 0.024 Uiso calc R 1 1
C C12 1.03687(12) -0.17490(17) 0.12259(9) 0.0209(3) Uani d . 1 1
H H12 1.0050 -0.2807 0.0937 0.025 Uiso calc R 1 1
C C7 0.58051(11) 0.20564(16) -0.02668(9) 0.0201(2) Uani d . 1 1
H H7 0.6205 0.1923 -0.0770 0.024 Uiso calc R 1 1
C C5 0.40688(11) 0.30803(16) 0.03208(9) 0.0213(3) Uani d . 1 1
C C10 0.83783(11) 0.01570(18) 0.04742(9) 0.0214(3) Uani d . 1 1
H H10A 0.8426 0.1144 0.0056 0.026 Uiso calc R 1 1
H H10B 0.8041 -0.0819 0.0039 0.026 Uiso calc R 1 1
C C11 0.96882(11) -0.02628(16) 0.10955(9) 0.0195(2) Uani d . 1 1
C C14 1.02309(13) 0.27356(18) 0.17436(11) 0.0296(3) Uani d . 1 1
H H14A 1.0997 0.3305 0.2147 0.044 Uiso calc R 1 1
H H14C 0.9546 0.2842 0.2054 0.044 Uiso calc R 1 1
H H14B 0.9965 0.3265 0.1096 0.044 Uiso calc R 1 1

loop_
_atom_site_aniso_label
_atom_site_aniso_U_11
_atom_site_aniso_U_22
_atom_site_aniso_U_33
_atom_site_aniso_U_12
_atom_site_aniso_U_13
_atom_site_aniso_U_23
N1 0.0142(5) 0.0216(5) 0.0177(5) 0.0003(4) 0.0028(4) 0.0016(4)
C8 0.0135(5) 0.0176(5) 0.0192(5) -0.0028(4) 0.0028(4) -0.0013(4)
C3 0.0169(5) 0.0178(5) 0.0189(5) -0.0030(4) 0.0035(4) -0.0017(4)
N3 0.0158(5) 0.0211(5) 0.0230(5) 0.0004(4) 0.0033(4) 0.0003(4)
N4 0.0183(5) 0.0244(5) 0.0221(5) 0.0015(4) 0.0048(4) 0.0025(4)
C6 0.0197(6) 0.0224(6) 0.0199(6) -0.0009(5) -0.0014(4) 0.0008(5)
C9 0.0199(6) 0.0251(6) 0.0276(6) -0.0005(5) 0.0013(5) -0.0026(5)
C13 0.0152(5) 0.0254(6) 0.0222(6) 0.0007(5) 0.0037(4) 0.0019(5)
C2 0.0197(6) 0.0218(6) 0.0182(5) -0.0017(5) 0.0042(4) 0.0006(4)
N2 0.0222(6) 0.0324(7) 0.0392(7) 0.0041(5) 0.0019(5) -0.0023(5)
C4 0.0171(5) 0.0215(6) 0.0222(6) -0.0026(5) 0.0043(4) -0.0040(5)
C1 0.0188(6) 0.0215(6) 0.0183(5) -0.0001(5) 0.0026(4) 0.0024(4)
C12 0.0188(6) 0.0235(6) 0.0207(6) -0.0010(5) 0.0063(4) -0.0009(5)
C7 0.0181(6) 0.0224(6) 0.0187(5) -0.0018(5) 0.0033(4) -0.0001(5)
C5 0.0150(5) 0.0202(6) 0.0256(6) -0.0004(5) 0.0008(4) -0.0025(5)
C10 0.0148(5) 0.0305(7) 0.0184(5) 0.0006(5) 0.0041(4) 0.0000(5)
C11 0.0152(5) 0.0244(6) 0.0185(5) -0.0015(5) 0.0043(4) -0.0003(4)
C14 0.0233(6) 0.0215(6) 0.0402(8) 0.0016(5) 0.0031(6) -0.0026(6)

loop_
_atom_type_symbol
_atom_type_description
_atom_type_scat_dispersion_real
_atom_type_scat_dispersion_imag
_atom_type_scat_source
C C 0.0033 0.0016 'International Tables Vol C Tables 4.2.6.8 and 6.1.1.4'
H H 0.0000 0.0000 'International Tables Vol C Tables 4.2.6.8 and 6.1.1.4'
N N 0.0061 0.0033 'International Tables Vol C Tables 4.2.6.8 and 6.1.1.4'

loop_
_geom_angle_atom_site_label_1
_geom_angle_atom_site_label_2
_geom_angle_atom_site_label_3
_geom_angle
C8 N1 C1 108.65(10)
C8 N1 C10 124.20(10)
C1 N1 C10 127.14(10)
N1 C8 C7 129.75(11)
N1 C8 C3 107.70(10)
C7 C8 C3 122.55(11)
C4 C3 C8 119.00(11)
C4 C3 C2 134.22(11)
C8 C3 C2 106.78(10)
C13 N3 C11 106.87(11)
C13 N3 C14 126.29(11)
C11 N3 C14 126.84(11)
C13 N4 C12 104.82(11)
C7 C6 C5 120.60(11)
C7 C6 H6 119.7
C5 C6 H6 119.7
N2 C9 C5 179.32(16)
N4 C13 N3 112.35(11)
N4 C13 H13 123.8
N3 C13 H13 123.8
C1 C2 C3 106.77(11)
C1 C2 H2 126.6
C3 C2 H2 126.6
C5 C4 C3 118.35(11)
C5 C4 H4 120.8
C3 C4 H4 120.8
C2 C1 N1 110.09(11)
C2 C1 H1 125.0
N1 C1 H1 125.0
C11 C12 N4 110.39(11)
C11 C12 H12 124.8
N4 C12 H12 124.8
C6 C7 C8 117.60(11)
C6 C7 H7 121.2
C8 C7 H7 121.2
C4 C5 C6 121.89(11)
C4 C5 C9 118.55(12)
C6 C5 C9 119.56(12)
N1 C10 C11 113.39(10)
N1 C10 H10A 108.9
C11 C10 H10A 108.9
N1 C10 H10B 108.9
C11 C10 H10B 108.9
H10A C10 H10B 107.7
C12 C11 N3 105.58(11)
C12 C11 C10 131.51(12)
N3 C11 C10 122.82(11)
N3 C14 H14A 109.5
N3 C14 H14C 109.5
H14A C14 H14C 109.5
N3 C14 H14B 109.5
H14A C14 H14B 109.5
H14C C14 H14B 109.5

loop_
_geom_bond_atom_site_label_1
_geom_bond_atom_site_label_2
_geom_bond_distance
N1 C8 1.3733(15)
N1 C1 1.3842(15)
N1 C10 1.4676(15)
C8 C7 1.4011(16)
C8 C3 1.4226(16)
C3 C4 1.3982(17)
C3 C2 1.4341(17)
N3 C13 1.3567(16)
N3 C11 1.3822(16)
N3 C14 1.4598(17)
N4 C13 1.3209(17)
N4 C12 1.3845(16)
C6 C7 1.3817(17)
C6 C5 1.4140(18)
C6 H6 0.9500
C9 N2 1.1504(18)
C9 C5 1.4445(18)
C13 H13 0.9500
C2 C1 1.3673(17)
C2 H2 0.9500
C4 C5 1.3958(18)
C4 H4 0.9500
C1 H1 0.9500
C12 C11 1.3707(18)
C12 H12 0.9500
C7 H7 0.9500
C10 C11 1.4918(17)
C10 H10A 0.9900
C10 H10B 0.9900
C14 H14A 0.9800
C14 H14C 0.9800
C14 H14B 0.9800

loop_
_geom_hbond_atom_site_label_D
_geom_hbond_atom_site_label_H
_geom_hbond_atom_site_label_A
_geom_hbond_site_symmetry_A
_geom_hbond_distance_DH
_geom_hbond_distance_HA
_geom_hbond_distance_DA
_geom_hbond_angle_DHA
C4 H4 N4 2_655 0.95 2.53 3.4588(18) 167
C13 H13 N4 2_755 0.95 2.57 3.4010(18) 147

loop_
_geom_torsion_atom_site_label_1
_geom_torsion_atom_site_label_2
_geom_torsion_atom_site_label_3
_geom_torsion_atom_site_label_4
_geom_torsion
C1 N1 C8 C7 -178.49(12)
C10 N1 C8 C7 1.3(2)
C1 N1 C8 C3 0.78(13)
C10 N1 C8 C3 -179.46(11)
N1 C8 C3 C4 179.29(11)
C7 C8 C3 C4 -1.37(18)
N1 C8 C3 C2 -0.42(13)
C7 C8 C3 C2 178.91(11)
C12 N4 C13 N3 -0.46(14)
C11 N3 C13 N4 0.31(14)
C14 N3 C13 N4 -179.36(12)
C4 C3 C2 C1 -179.75(14)
C8 C3 C2 C1 -0.09(14)
C8 C3 C4 C5 0.32(17)
C2 C3 C4 C5 179.95(13)
C3 C2 C1 N1 0.58(14)
C8 N1 C1 C2 -0.86(14)
C10 N1 C1 C2 179.39(11)
C13 N4 C12 C11 0.44(14)
C5 C6 C7 C8 0.08(18)
N1 C8 C7 C6 -179.67(12)
C3 C8 C7 C6 1.15(18)
C3 C4 C5 C6 0.89(18)
C3 C4 C5 C9 -178.31(11)
C7 C6 C5 C4 -1.11(19)
C7 C6 C5 C9 178.07(12)
C8 N1 C10 C11 161.26(11)
C1 N1 C10 C11 -19.02(18)
N4 C12 C11 N3 -0.26(14)
N4 C12 C11 C10 176.39(12)
C13 N3 C11 C12 -0.02(13)
C14 N3 C11 C12 179.65(12)
C13 N3 C11 C10 -177.03(11)
C14 N3 C11 C10 2.63(19)
N1 C10 C11 C12 112.73(15)
N1 C10 C11 N3 -71.12(15)

loop_
_cod_related_entry_id
_cod_related_entry_database
_cod_related_entry_code
1 ChemSpider 30658225
